data_7045990
loop_
_publ_author_name
'Ruiz, Javier'
'Sol, Daniel'
'Mateo, Mar\'ia A'
'Vivanco, Maril\'in'

_publ_section_title
;
 Selective formation of formamidines, carbodiimides and formimidates from
 isocyanide complexes of Mn(i) mediated by Ag<sub>2</sub>O.
;
_journal_issue 18
_journal_name_full 'Dalton transactions (Cambridge, England : 2003)'
_journal_page_first 6279
_journal_page_last 6282
_journal_paper_doi 10.1039/c8dt01200h
_journal_volume 47
_journal_year 2018
_chemical_formula_moiety 'C22 H20 Mn N4 O3, Cl O4'
_chemical_formula_sum 'C22 H20 Cl Mn N4 O7'
_chemical_formula_weight 542.81
_chemical_name_common DS-478
_space_group_crystal_system monoclinic
_space_group_IT_number 14
_space_group_name_Hall '-P 2yn'
_space_group_name_H-M_alt 'P 1 21/n 1'
_symmetry_space_group_name_Hall '-P 2yn'
_symmetry_space_group_name_H-M 'P 1 21/n 1'
_atom_sites_solution_hydrogens difmap
_atom_sites_solution_primary dual
_atom_sites_solution_secondary difmap
_audit_update_record
;
2018-03-12 deposited with the CCDC.
2018-04-04 downloaded from the CCDC.
;
_cell_angle_alpha 90
_cell_angle_beta 116.3700(10)
_cell_angle_gamma 90
_cell_formula_units_Z 4
_cell_length_a 11.2177(2)
_cell_length_b 19.8711(4)
_cell_length_c 11.7872(2)
_cell_measurement_reflns_used 8709
_cell_measurement_temperature 100.(2)
_cell_measurement_theta_max 25.3692
_cell_measurement_theta_min 2.1839
_cell_volume 2354.06(8)
_computing_cell_refinement 'SAINT V8.37A (Bruker AXS Inc., 2015)'
_computing_data_collection 'Bruker APEX2 software'
_computing_data_reduction 'SAINT V8.37A (Bruker AXS Inc., 2015)'
_computing_molecular_graphics 'shelXle (C.B. Huebschle, rev 807)'
_computing_structure_refinement 'SHELXL-2016/6 (Sheldrick, 2016)'
_computing_structure_solution 'SHELXT-2014 (Sheldrick, 2014)'
_diffrn_ambient_temperature 100.(2)
_diffrn_detector_area_resol_mean 8.3333
_diffrn_measured_fraction_theta_full 0.998
_diffrn_measured_fraction_theta_max 0.998
_diffrn_measurement_device_type '\k--geometry diffractometer'
_diffrn_measurement_method '\f or \w oscillation scans'
_diffrn_radiation_monochromator graphite
_diffrn_radiation_type MoK\a
_diffrn_radiation_wavelength 0.71073
_diffrn_reflns_av_R_equivalents 0.0761
_diffrn_reflns_av_unetI/netI 0.0483
_diffrn_reflns_limit_h_max 16
_diffrn_reflns_limit_h_min -16
_diffrn_reflns_limit_k_max 28
_diffrn_reflns_limit_k_min -29
_diffrn_reflns_limit_l_max 17
_diffrn_reflns_limit_l_min -17
_diffrn_reflns_number 76486
_diffrn_reflns_theta_full 31.55
_diffrn_reflns_theta_max 31.55
_diffrn_reflns_theta_min 2.05
_diffrn_source 'sealed x-ray tube'
_diffrn_source_type 'SIEMENS KFN MO 2K-90'
_exptl_absorpt_coefficient_mu 0.725
_exptl_absorpt_correction_T_max 0.93
_exptl_absorpt_correction_T_min 0.83
_exptl_absorpt_correction_type multi-scan
_exptl_absorpt_process_details
;
SADABS-2016/2 - Bruker AXS area detector scaling and absorption correction
;
_exptl_crystal_colour 'clear pale yellow'
_exptl_crystal_density_diffrn 1.532
_exptl_crystal_density_method 'not measured'
_exptl_crystal_description 'elongated prism'
_exptl_crystal_F_000 1112
_exptl_crystal_size_max 0.505
_exptl_crystal_size_mid 0.105
_exptl_crystal_size_min 0.098
_refine_diff_density_max 1.289
_refine_diff_density_min -0.589
_refine_ls_extinction_method none
_refine_ls_goodness_of_fit_ref 1.077
_refine_ls_hydrogen_treatment mixed
_refine_ls_matrix_type full
_refine_ls_number_parameters 320
_refine_ls_number_reflns 7858
_refine_ls_number_restraints 0
_refine_ls_restrained_S_all 1.077
_refine_ls_R_factor_all 0.0791
_refine_ls_R_factor_gt 0.0439
_refine_ls_shift/su_max 0.000
_refine_ls_shift/su_mean 0.000
_refine_ls_structure_factor_coef Fsqd
_refine_ls_weighting_details 'w=1/[\s^2^(Fo^2^)+(0.0517P)^2^+0.7299P] where P=(Fo^2^+2Fc^2^)/3'
_refine_ls_weighting_scheme calc
_refine_ls_wR_factor_gt 0.1041
_refine_ls_wR_factor_ref 0.1200
_reflns_number_gt 5268
_reflns_number_total 7858
_reflns_threshold_expression 'I > 2\s(I)'
_cod_data_source_file c8dt01200h2.cif
_cod_data_source_block 17RPA004
_cod_depositor_comments
;
The following automatic conversions were performed:

'_exptl_absorpt_correction_type' value 'Multi-Scan' changed to
'multi-scan' according to
/home/data/users/saulius/crontab/automatic-downloads/rss-feeds/RSC/lib/dictionaries/cif_core.dic
dictionary named 'cif_core.dic' version 2.4.2 from 2011-04-26.

Automatic conversion script
Id: cif_fix_values 4973 2017-02-22 13:04:09Z antanas 

 Adding full bibliography for 7045987--7045990.cif.
;
_cod_database_code 7045990

loop_
_space_group_symop_operation_xyz
'x, y, z'
'-x+1/2, y+1/2, -z+1/2'
'-x, -y, -z'
'x-1/2, -y-1/2, z-1/2'

loop_
_atom_site_type_symbol
_atom_site_label
_atom_site_fract_x
_atom_site_fract_y
_atom_site_fract_z
_atom_site_U_iso_or_equiv
_atom_site_adp_type
_atom_site_calc_flag
_atom_site_refinement_flags_adp
_atom_site_refinement_flags_posn
_atom_site_occupancy
Mn Mn1 0.14673(3) 0.17061(2) 0.62950(3) 0.01812(8) Uani d . . 1
N N1 0.34778(15) 0.16537(8) 0.67470(14) 0.0194(3) Uani d . . 1
C C2 0.39423(19) 0.19037(10) 0.60102(17) 0.0199(4) Uani d . . 1
H H2 0.332063 0.213168 0.527747 0.024 Uiso calc U R 1
N N3 0.51903(17) 0.18788(9) 0.61589(16) 0.0224(3) Uani d . . 1
H H3 0.575(2) 0.1622(12) 0.673(2) 0.027 Uiso d U . 1
C C4 0.1404(2) 0.25931(11) 0.59289(18) 0.0232(4) Uani d . . 1
O O5 0.13670(17) 0.31632(8) 0.57667(15) 0.0342(4) Uani d . . 1
C C6 0.44386(19) 0.12912(11) 0.78697(18) 0.0253(4) Uani d . . 1
H H6A 0.464236 0.085426 0.761168 0.038 Uiso calc U R 1
H H6B 0.405598 0.122168 0.846366 0.038 Uiso calc U R 1
H H6C 0.525726 0.155623 0.828147 0.038 Uiso calc U R 1
C C7 0.5497(2) 0.20907(11) 0.51338(19) 0.0253(4) Uani d . . 1
H H7A 0.64748 0.211636 0.545359 0.03 Uiso calc U R 1
H H7B 0.512841 0.254622 0.484849 0.03 Uiso calc U R 1
C C8 0.4929(2) 0.16091(12) 0.4012(2) 0.0274(4) Uani d . . 1
C C9 0.5006(3) 0.09160(13) 0.4178(2) 0.0363(5) Uani d . . 1
H H9 0.543096 0.073608 0.501043 0.044 Uiso calc U R 1
C C10 0.4484(3) 0.04892(14) 0.3171(3) 0.0427(6) Uani d . . 1
H H10 0.453265 0.001705 0.331108 0.051 Uiso calc U R 1
C C11 0.3882(3) 0.07356(17) 0.1943(3) 0.0511(7) Uani d . . 1
H H11 0.354431 0.043844 0.123815 0.061 Uiso calc U R 1
C C13 0.4299(3) 0.18567(15) 0.2789(2) 0.0441(6) Uani d . . 1
H H13 0.421932 0.232914 0.265213 0.053 Uiso calc U R 1
C C12 0.3787(3) 0.14273(17) 0.1771(3) 0.0554(8) Uani d . . 1
H H12 0.336208 0.160658 0.093758 0.067 Uiso calc U R 1
C C24 -0.0284(2) 0.17257(10) 0.58995(18) 0.0239(4) Uani d . . 1
O O25 -0.13869(15) 0.17519(8) 0.56603(15) 0.0340(4) Uani d . . 1
C C26 0.1861(2) 0.19589(11) 0.78928(19) 0.0250(4) Uani d . . 1
O O27 0.21158(17) 0.21489(9) 0.88913(14) 0.0395(4) Uani d . . 1
N N31 0.11347(15) 0.13469(8) 0.45512(14) 0.0184(3) Uani d . . 1
C C32 0.14162(17) 0.06852(9) 0.45266(17) 0.0183(4) Uani d . . 1
C C33 0.13702(19) 0.03799(11) 0.34490(19) 0.0245(4) Uani d . . 1
H H33 0.159013 -0.008254 0.346062 0.029 Uiso calc U R 1
C C34 0.1001(2) 0.07557(12) 0.2361(2) 0.0292(5) Uani d . . 1
H H34 0.097021 0.055675 0.16154 0.035 Uiso calc U R 1
C C35 0.0678(2) 0.14261(11) 0.23718(19) 0.0288(5) Uani d . . 1
H H35 0.039887 0.169252 0.162832 0.035 Uiso calc U R 1
C C36 0.0768(2) 0.17017(10) 0.34823(18) 0.0243(4) Uani d . . 1
H H36 0.055938 0.21647 0.348829 0.029 Uiso calc U R 1
N N41 0.16216(15) 0.06919(8) 0.66282(15) 0.0204(3) Uani d . . 1
C C42 0.17307(18) 0.03204(10) 0.57160(18) 0.0199(4) Uani d . . 1
C C43 0.2076(2) -0.03540(11) 0.5891(2) 0.0274(4) Uani d . . 1
H H43 0.216459 -0.060404 0.524564 0.033 Uiso calc U R 1
C C44 0.2292(2) -0.06582(12) 0.7026(2) 0.0348(5) Uani d . . 1
H H44 0.255455 -0.111687 0.7176 0.042 Uiso calc U R 1
C C45 0.2121(2) -0.02909(12) 0.7928(2) 0.0349(5) Uani d . . 1
H H45 0.223191 -0.04962 0.869616 0.042 Uiso calc U R 1
C C46 0.17877(19) 0.03805(11) 0.77046(19) 0.0268(4) Uani d . . 1
H H46 0.167062 0.063283 0.833237 0.032 Uiso calc U R 1
Cl Cl1 0.83871(5) 0.11247(3) 0.87043(4) 0.02448(11) Uani d . . 1
O O1 0.74636(15) 0.09668(8) 0.74148(14) 0.0341(4) Uani d . . 1
O O2 0.79597(17) 0.17372(9) 0.90583(18) 0.0452(5) Uani d . . 1
O O3 0.96903(16) 0.12144(10) 0.88046(18) 0.0444(4) Uani d . . 1
O O4 0.8387(2) 0.05835(10) 0.95030(17) 0.0547(5) Uani d . . 1

loop_
_atom_site_aniso_label
_atom_site_aniso_U_11
_atom_site_aniso_U_22
_atom_site_aniso_U_33
_atom_site_aniso_U_12
_atom_site_aniso_U_13
_atom_site_aniso_U_23
Mn1 0.01877(14) 0.01806(15) 0.01707(13) 0.00045(11) 0.00756(11) -0.00179(11)
N1 0.0184(7) 0.0206(8) 0.0189(7) -0.0012(6) 0.0078(6) 0.0005(6)
C2 0.0198(9) 0.0186(9) 0.0194(8) 0.0006(7) 0.0071(7) 0.0007(7)
N3 0.0196(8) 0.0255(9) 0.0224(8) 0.0007(7) 0.0098(7) 0.0039(7)
C4 0.0246(10) 0.0252(11) 0.0181(8) -0.0004(8) 0.0080(7) -0.0051(7)
O5 0.0487(10) 0.0205(8) 0.0305(8) 0.0009(7) 0.0149(7) -0.0033(6)
C6 0.0196(9) 0.0323(11) 0.0207(9) -0.0016(8) 0.0061(8) 0.0022(8)
C7 0.0252(10) 0.0262(11) 0.0290(10) 0.0014(8) 0.0162(8) 0.0051(8)
C8 0.0230(10) 0.0343(12) 0.0283(10) -0.0015(9) 0.0144(8) 0.0025(9)
C9 0.0454(14) 0.0345(13) 0.0361(12) 0.0023(11) 0.0245(11) 0.0024(10)
C10 0.0486(15) 0.0381(15) 0.0530(15) -0.0089(12) 0.0330(13) -0.0080(12)
C11 0.0484(16) 0.070(2) 0.0409(14) -0.0218(15) 0.0248(13) -0.0193(14)
C13 0.0484(15) 0.0451(16) 0.0333(12) -0.0061(12) 0.0133(11) 0.0088(11)
C12 0.0556(18) 0.067(2) 0.0323(13) -0.0154(16) 0.0091(12) 0.0038(13)
C24 0.0274(10) 0.0202(10) 0.0231(9) 0.0019(8) 0.0102(8) -0.0041(7)
O25 0.0209(7) 0.0376(9) 0.0417(9) 0.0029(6) 0.0122(7) -0.0096(7)
C26 0.0212(9) 0.0290(11) 0.0251(10) 0.0015(8) 0.0104(8) -0.0012(8)
O27 0.0409(9) 0.0540(11) 0.0239(8) 0.0034(8) 0.0147(7) -0.0103(7)
N31 0.0195(8) 0.0164(8) 0.0183(7) -0.0010(6) 0.0076(6) -0.0013(6)
C32 0.0134(8) 0.0174(9) 0.0225(9) -0.0015(7) 0.0066(7) -0.0021(7)
C33 0.0231(10) 0.0224(10) 0.0266(10) 0.0019(8) 0.0098(8) -0.0055(8)
C34 0.0305(11) 0.0346(12) 0.0245(10) -0.0031(9) 0.0140(9) -0.0095(9)
C35 0.0371(12) 0.0275(11) 0.0191(9) -0.0022(9) 0.0101(8) -0.0009(8)
C36 0.0298(10) 0.0191(10) 0.0211(9) 0.0012(8) 0.0086(8) 0.0009(7)
N41 0.0162(7) 0.0204(8) 0.0237(8) -0.0004(6) 0.0080(6) 0.0031(6)
C42 0.0144(8) 0.0185(9) 0.0240(9) -0.0012(7) 0.0061(7) -0.0001(7)
C43 0.0235(10) 0.0198(10) 0.0336(11) 0.0010(8) 0.0079(8) 0.0018(8)
C44 0.0305(11) 0.0209(11) 0.0428(13) 0.0013(9) 0.0070(10) 0.0104(9)
C45 0.0286(11) 0.0359(13) 0.0336(11) -0.0028(10) 0.0080(9) 0.0151(10)
C46 0.0217(10) 0.0325(12) 0.0263(10) -0.0028(8) 0.0107(8) 0.0053(8)
Cl1 0.0217(2) 0.0261(3) 0.0233(2) -0.00231(18) 0.00780(18) -0.00512(18)
O1 0.0330(9) 0.0351(9) 0.0236(7) 0.0066(7) 0.0029(6) -0.0077(6)
O2 0.0332(9) 0.0418(11) 0.0638(12) -0.0077(8) 0.0245(8) -0.0313(9)
O3 0.0233(8) 0.0500(11) 0.0612(12) 0.0007(8) 0.0200(8) -0.0061(9)
O4 0.0661(13) 0.0550(13) 0.0328(9) -0.0147(10) 0.0127(9) 0.0115(9)

loop_
_atom_type_symbol
_atom_type_description
_atom_type_scat_dispersion_real
_atom_type_scat_dispersion_imag
_atom_type_scat_source
C C 0.0033 0.0016 'International Tables Vol C Tables 4.2.6.8 and 6.1.1.4'
H H 0.0000 0.0000 'International Tables Vol C Tables 4.2.6.8 and 6.1.1.4'
N N 0.0061 0.0033 'International Tables Vol C Tables 4.2.6.8 and 6.1.1.4'
O O 0.0106 0.0060 'International Tables Vol C Tables 4.2.6.8 and 6.1.1.4'
Cl Cl 0.1484 0.1585 'International Tables Vol C Tables 4.2.6.8 and 6.1.1.4'
Mn Mn 0.3368 0.7283 'International Tables Vol C Tables 4.2.6.8 and 6.1.1.4'

loop_
_geom_angle_atom_site_label_1
_geom_angle_atom_site_label_2
_geom_angle_atom_site_label_3
_geom_angle
C26 Mn1 C24 89.83(9)
C26 Mn1 C4 86.75(9)
C24 Mn1 C4 89.69(9)
C26 Mn1 N41 96.50(8)
C24 Mn1 N41 93.46(8)
C4 Mn1 N41 175.47(8)
C26 Mn1 N31 174.81(8)
C24 Mn1 N31 93.21(8)
C4 Mn1 N31 97.46(7)
N41 Mn1 N31 79.13(6)
C26 Mn1 N1 90.69(8)
C24 Mn1 N1 178.36(8)
C4 Mn1 N1 91.89(8)
N41 Mn1 N1 84.93(6)
N31 Mn1 N1 86.15(6)
C2 N1 C6 116.05(16)
C2 N1 Mn1 121.58(13)
C6 N1 Mn1 122.24(12)
N1 C2 N3 127.61(18)
N1 C2 H2 116.2
N3 C2 H2 116.2
C2 N3 C7 120.09(17)
C2 N3 H3 119.4(16)
C7 N3 H3 117.3(16)
O5 C4 Mn1 175.87(18)
N1 C6 H6A 109.5
N1 C6 H6B 109.5
H6A C6 H6B 109.5
N1 C6 H6C 109.5
H6A C6 H6C 109.5
H6B C6 H6C 109.5
N3 C7 C8 112.08(17)
N3 C7 H7A 109.2
C8 C7 H7A 109.2
N3 C7 H7B 109.2
C8 C7 H7B 109.2
H7A C7 H7B 107.9
C13 C8 C9 118.1(2)
C13 C8 C7 120.3(2)
C9 C8 C7 121.66(19)
C10 C9 C8 121.3(2)
C10 C9 H9 119.4
C8 C9 H9 119.4
C9 C10 C11 120.8(3)
C9 C10 H10 119.6
C11 C10 H10 119.6
C10 C11 C12 118.2(3)
C10 C11 H11 120.9
C12 C11 H11 120.9
C12 C13 C8 120.8(3)
C12 C13 H13 119.6
C8 C13 H13 119.6
C13 C12 C11 120.9(3)
C13 C12 H12 119.6
C11 C12 H12 119.6
O25 C24 Mn1 178.51(19)
O27 C26 Mn1 176.9(2)
C36 N31 C32 117.89(16)
C36 N31 Mn1 127.14(13)
C32 N31 Mn1 114.79(12)
N31 C32 C33 121.96(18)
N31 C32 C42 114.58(16)
C33 C32 C42 123.44(18)
C34 C33 C32 119.23(19)
C34 C33 H33 120.4
C32 C33 H33 120.4
C33 C34 C35 119.00(19)
C33 C34 H34 120.5
C35 C34 H34 120.5
C36 C35 C34 118.82(19)
C36 C35 H35 120.6
C34 C35 H35 120.6
N31 C36 C35 123.07(19)
N31 C36 H36 118.5
C35 C36 H36 118.5
C46 N41 C42 118.28(18)
C46 N41 Mn1 126.68(15)
C42 N41 Mn1 114.49(13)
N41 C42 C43 121.83(18)
N41 C42 C32 114.77(17)
C43 C42 C32 123.37(18)
C42 C43 C44 118.9(2)
C42 C43 H43 120.6
C44 C43 H43 120.6
C45 C44 C43 119.4(2)
C45 C44 H44 120.3
C43 C44 H44 120.3
C44 C45 C46 119.1(2)
C44 C45 H45 120.4
C46 C45 H45 120.4
N41 C46 C45 122.4(2)
N41 C46 H46 118.8
C45 C46 H46 118.8
O3 Cl1 O4 109.87(12)
O3 Cl1 O2 109.42(11)
O4 Cl1 O2 110.39(13)
O3 Cl1 O1 110.17(11)
O4 Cl1 O1 108.66(11)
O2 Cl1 O1 108.31(10)

loop_
_geom_bond_atom_site_label_1
_geom_bond_atom_site_label_2
_geom_bond_distance
Mn1 C26 1.804(2)
Mn1 C24 1.806(2)
Mn1 C4 1.808(2)
Mn1 N41 2.0459(17)
Mn1 N31 2.0476(15)
Mn1 N1 2.0769(16)
N1 C2 1.294(2)
N1 C6 1.471(2)
C2 N3 1.332(2)
C2 H2 0.95
N3 C7 1.458(2)
N3 H3 0.85(2)
C4 O5 1.147(2)
C6 H6A 0.98
C6 H6B 0.98
C6 H6C 0.98
C7 C8 1.524(3)
C7 H7A 0.99
C7 H7B 0.99
C8 C13 1.384(3)
C8 C9 1.388(3)
C9 C10 1.362(3)
C9 H9 0.95
C10 C11 1.387(4)
C10 H10 0.95
C11 C12 1.387(4)
C11 H11 0.95
C13 C12 1.373(4)
C13 H13 0.95
C12 H12 0.95
C24 O25 1.142(2)
C26 O27 1.145(2)
N31 C36 1.339(2)
N31 C32 1.356(2)
C32 C33 1.388(3)
C32 C42 1.475(3)
C33 C34 1.379(3)
C33 H33 0.95
C34 C35 1.382(3)
C34 H34 0.95
C35 C36 1.381(3)
C35 H35 0.95
C36 H36 0.95
N41 C46 1.348(2)
N41 C42 1.354(2)
C42 C43 1.385(3)
C43 C44 1.387(3)
C43 H43 0.95
C44 C45 1.371(4)
C44 H44 0.95
C45 C46 1.379(3)
C45 H45 0.95
C46 H46 0.95
Cl1 O3 1.4246(17)
Cl1 O4 1.4294(18)
Cl1 O2 1.4362(17)
Cl1 O1 1.4433(15)

loop_
_geom_hbond_atom_site_label_D
_geom_hbond_atom_site_label_H
_geom_hbond_atom_site_label_A
_geom_hbond_distance_DH
_geom_hbond_distance_HA
_geom_hbond_distance_DA
_geom_hbond_angle_DHA
N3 H3 O1 0.85(2) 2.16(2) 2.937(2) 151.(2)

loop_
_geom_torsion_atom_site_label_1
_geom_torsion_atom_site_label_2
_geom_torsion_atom_site_label_3
_geom_torsion_atom_site_label_4
_geom_torsion
C6 N1 C2 N3 -1.0(3)
Mn1 N1 C2 N3 -176.84(16)
N1 C2 N3 C7 169.93(19)
C2 N3 C7 C8 -68.8(2)
N3 C7 C8 C13 136.2(2)
N3 C7 C8 C9 -42.9(3)
C13 C8 C9 C10 0.3(4)
C7 C8 C9 C10 179.4(2)
C8 C9 C10 C11 1.4(4)
C9 C10 C11 C12 -2.1(4)
C9 C8 C13 C12 -1.1(4)
C7 C8 C13 C12 179.8(2)
C8 C13 C12 C11 0.3(5)
C10 C11 C12 C13 1.3(4)
C36 N31 C32 C33 1.9(3)
Mn1 N31 C32 C33 -173.57(14)
C36 N31 C32 C42 -176.37(16)
Mn1 N31 C32 C42 8.17(19)
N31 C32 C33 C34 -1.3(3)
C42 C32 C33 C34 176.76(18)
C32 C33 C34 C35 -0.5(3)
C33 C34 C35 C36 1.6(3)
C32 N31 C36 C35 -0.7(3)
Mn1 N31 C36 C35 174.17(16)
C34 C35 C36 N31 -1.1(3)
C46 N41 C42 C43 -3.6(3)
Mn1 N41 C42 C43 168.44(15)
C46 N41 C42 C32 174.73(16)
Mn1 N41 C42 C32 -13.2(2)
N31 C32 C42 N41 3.4(2)
C33 C32 C42 N41 -174.87(17)
N31 C32 C42 C43 -178.35(17)
C33 C32 C42 C43 3.4(3)
N41 C42 C43 C44 1.2(3)
C32 C42 C43 C44 -176.94(18)
C42 C43 C44 C45 1.8(3)
C43 C44 C45 C46 -2.4(3)
C42 N41 C46 C45 3.0(3)
Mn1 N41 C46 C45 -167.95(16)
C44 C45 C46 N41 0.0(3)
